data_2235306
loop_
_publ_author_name
'Wang, Jian-Long'
'Zhou, Fu-Rong'
'Wei, Fei-Yun'

_publ_section_title
;
 <i>N</i>-Methyl-4-nitroanilinium chloride
;
_journal_coeditor_code XU5532
_journal_issue 6
_journal_name_full 'Acta Crystallographica Section E'
_journal_page_first o1973
_journal_paper_doi 10.1107/S1600536812024117
_journal_volume 68
_journal_year 2012
_chemical_formula_iupac 'C7 H9 N2 O2 + , Cl -'
_chemical_formula_moiety 'C7 H9 N2 O2 +, Cl -'
_chemical_formula_sum 'C7 H9 Cl N2 O2'
_chemical_formula_weight 188.61
_chemical_name_systematic
;
<i>N</i>-Methyl-4-nitroanilinium chloride
;
_space_group_IT_number 14
_symmetry_cell_setting monoclinic
_symmetry_space_group_name_Hall '-P 2ybc'
_symmetry_space_group_name_H-M 'P 1 21/c 1'
_atom_sites_solution_hydrogens geom
_atom_sites_solution_primary direct
_atom_sites_solution_secondary difmap
_audit_creation_method SHELXL97
_cell_angle_alpha 90.00
_cell_angle_beta 95.20(3)
_cell_angle_gamma 90.00
_cell_formula_units_Z 8
_cell_length_a 7.0509(14)
_cell_length_b 19.120(4)
_cell_length_c 13.443(3)
_cell_measurement_reflns_used 4042
_cell_measurement_temperature 293(2)
_cell_measurement_theta_max 27.8585
_cell_measurement_theta_min 2.6181
_cell_volume 1804.8(7)
_computing_cell_refinement 'RAPID-AUTO (Rigaku, 2000)'
_computing_data_collection 'RAPID-AUTO (Rigaku, 2000)'
_computing_data_reduction 'CrystalStructure (Rigaku/MSC, 2000)'
_computing_molecular_graphics 'SHELXTL (Sheldrick, 2008)'
_computing_publication_material 'SHELXTL (Sheldrick, 2008)'
_computing_structure_refinement 'SHELXTL (Sheldrick, 2008)'
_computing_structure_solution 'SHELXTL (Sheldrick, 2008)'
_diffrn_ambient_temperature 293(2)
_diffrn_detector_area_resol_mean 7.31
_diffrn_measured_fraction_theta_full 0.996
_diffrn_measured_fraction_theta_max 0.996
_diffrn_measurement_device_type 'Rigaku Saturn'
_diffrn_measurement_method \w
_diffrn_radiation_monochromator multilayer
_diffrn_radiation_source 'rotating anode'
_diffrn_radiation_type MoK\a
_diffrn_radiation_wavelength 0.71073
_diffrn_reflns_av_R_equivalents 0.0507
_diffrn_reflns_av_sigmaI/netI 0.0471
_diffrn_reflns_limit_h_max 9
_diffrn_reflns_limit_h_min -9
_diffrn_reflns_limit_k_max 25
_diffrn_reflns_limit_k_min -25
_diffrn_reflns_limit_l_max 12
_diffrn_reflns_limit_l_min -17
_diffrn_reflns_number 17869
_diffrn_reflns_theta_full 27.87
_diffrn_reflns_theta_max 27.87
_diffrn_reflns_theta_min 2.62
_exptl_absorpt_coefficient_mu 0.385
_exptl_absorpt_correction_T_max 0.9553
_exptl_absorpt_correction_T_min 0.9270
_exptl_absorpt_correction_type multi-scan
_exptl_absorpt_process_details '(ABSCOR; Higashi, 1995)'
_exptl_crystal_colour yellow
_exptl_crystal_density_diffrn 1.388
_exptl_crystal_density_method 'not measured'
_exptl_crystal_description block
_exptl_crystal_F_000 784
_exptl_crystal_size_max 0.20
_exptl_crystal_size_mid 0.20
_exptl_crystal_size_min 0.12
_refine_diff_density_max 0.238
_refine_diff_density_min -0.266
_refine_ls_extinction_coef 0.073(4)
_refine_ls_extinction_expression Fc^*^=kFc[1+0.001xFc^2^\l^3^/sin(2\q)]^-1/4^
_refine_ls_extinction_method 'SHELXTL (Sheldrick, 2008)'
_refine_ls_goodness_of_fit_ref 1.026
_refine_ls_hydrogen_treatment mixed
_refine_ls_matrix_type full
_refine_ls_number_parameters 236
_refine_ls_number_reflns 4282
_refine_ls_number_restraints 4
_refine_ls_restrained_S_all 1.026
_refine_ls_R_factor_all 0.0661
_refine_ls_R_factor_gt 0.0456
_refine_ls_shift/su_max 0.001
_refine_ls_shift/su_mean 0.000
_refine_ls_structure_factor_coef Fsqd
_refine_ls_weighting_details 'calc w = 1/[\s^2^(Fo^2^)+(0.0651P)^2^+0.0000P] where P=(Fo^2^+2Fc^2^)/3'
_refine_ls_weighting_scheme calc
_refine_ls_wR_factor_gt 0.1105
_refine_ls_wR_factor_ref 0.1237
_reflns_number_gt 3022
_reflns_number_total 4282
_reflns_threshold_expression I>2\s(I)
_cod_data_source_file xu5532.cif
_cod_data_source_block I
_cod_original_cell_volume 1804.8(6)
_cod_original_sg_symbol_H-M 'P 21/c'
_cod_database_code 2235306
_cod_database_fobs_code 2235306

loop_
_symmetry_equiv_pos_as_xyz
'x, y, z'
'-x, y+1/2, -z+1/2'
'-x, -y, -z'
'x, -y-1/2, z-1/2'

loop_
_atom_site_type_symbol
_atom_site_label
_atom_site_fract_x
_atom_site_fract_y
_atom_site_fract_z
_atom_site_U_iso_or_equiv
_atom_site_adp_type
_atom_site_calc_flag
_atom_site_refinement_flags
_atom_site_occupancy
_atom_site_symmetry_multiplicity
O O1 0.5920(3) 0.47358(8) 0.82213(13) 0.0978(7) Uani d . 1 1
O O2 0.6814(3) 0.46456(9) 0.97433(15) 0.1113(9) Uani d . 1 1
O O3 0.2318(3) 0.28345(10) 1.09445(12) 0.0814(6) Uani d . 1 1
O O4 0.1062(3) 0.20296(9) 0.99778(13) 0.0869(6) Uani d . 1 1
N N1 0.6303(3) 0.43952(9) 0.89526(14) 0.0532(5) Uani d . 1 1
N N2 0.5910(2) 0.14490(8) 0.86838(12) 0.0408(4) Uani d D 1 1
N N3 0.1557(2) 0.26321(10) 1.01448(14) 0.0542(5) Uani d . 1 1
N N4 0.0461(2) 0.45901(8) 0.70054(11) 0.0400(4) Uani d D 1 1
C C1 0.5619(3) 0.26091(10) 0.79113(13) 0.0405(4) Uani d . 1 1
H H1 0.5343 0.2393 0.7295 0.049 Uiso calc R 1 1
C C2 0.5707(3) 0.33269(10) 0.79740(13) 0.0414(4) Uani d . 1 1
H H2 0.5485 0.3603 0.7406 0.050 Uiso calc R 1 1
C C3 0.6131(2) 0.36260(9) 0.88971(14) 0.0394(4) Uani d . 1 1
C C4 0.6468(3) 0.32360(10) 0.97592(14) 0.0442(5) Uani d . 1 1
H H4 0.6757 0.3453 1.0374 0.053 Uiso calc R 1 1
C C5 0.6365(3) 0.25178(10) 0.96866(13) 0.0416(4) Uani d . 1 1
H H5 0.6580 0.2242 1.0256 0.050 Uiso calc R 1 1
C C6 0.5942(2) 0.22099(9) 0.87655(12) 0.0351(4) Uani d . 1 1
C C7 0.4023(3) 0.11454(11) 0.83074(18) 0.0602(6) Uani d . 1 1
H H7A 0.3053 0.1324 0.8696 0.090 Uiso calc R 1 1
H H7B 0.4074 0.0645 0.8365 0.090 Uiso calc R 1 1
H H7C 0.3732 0.1272 0.7620 0.090 Uiso calc R 1 1
C C8 0.0468(3) 0.33800(9) 0.76075(13) 0.0388(4) Uani d . 1 1
H H8 0.0125 0.3233 0.6956 0.047 Uiso calc R 1 1
C C9 0.0732(3) 0.28977(9) 0.83732(14) 0.0411(4) Uani d . 1 1
H H9 0.0568 0.2422 0.8251 0.049 Uiso calc R 1 1
C C10 0.1243(3) 0.31429(10) 0.93243(13) 0.0402(4) Uani d . 1 1
C C11 0.1482(3) 0.38398(10) 0.95434(14) 0.0474(5) Uani d . 1 1
H H11 0.1817 0.3987 1.0195 0.057 Uiso calc R 1 1
C C12 0.1211(3) 0.43201(10) 0.87722(13) 0.0423(4) Uani d . 1 1
H H12 0.1360 0.4796 0.8898 0.051 Uiso calc R 1 1
C C13 0.0720(2) 0.40829(9) 0.78202(12) 0.0347(4) Uani d . 1 1
C C14 0.1958(3) 0.45515(11) 0.62862(15) 0.0557(6) Uani d . 1 1
H H14A 0.3184 0.4640 0.6634 0.084 Uiso calc R 1 1
H H14B 0.1701 0.4896 0.5772 0.084 Uiso calc R 1 1
H H14C 0.1948 0.4094 0.5991 0.084 Uiso calc R 1 1
Cl Cl1 0.10531(8) 0.61298(3) 0.77271(4) 0.05256(19) Uani d . 1 1
Cl Cl2 0.31979(7) 0.57619(3) 0.42629(3) 0.04808(18) Uani d . 1 1
H H2A 0.632(3) 0.1249(11) 0.9271(10) 0.062(7) Uiso d D 1 1
H H2B 0.684(2) 0.1328(12) 0.8311(15) 0.075(8) Uiso d D 1 1
H H4A -0.0708(18) 0.4519(12) 0.6697(15) 0.068(7) Uiso d D 1 1
H H4B 0.041(3) 0.5011(7) 0.7277(15) 0.064(7) Uiso d D 1 1

loop_
_atom_site_aniso_label
_atom_site_aniso_U_11
_atom_site_aniso_U_22
_atom_site_aniso_U_33
_atom_site_aniso_U_12
_atom_site_aniso_U_13
_atom_site_aniso_U_23
O1 0.187(2) 0.0365(10) 0.0681(12) -0.0036(11) 0.0040(12) 0.0119(8)
O2 0.181(2) 0.0497(11) 0.0926(13) -0.0070(12) -0.0467(15) -0.0217(10)
O3 0.1046(14) 0.0890(14) 0.0489(10) 0.0101(11) -0.0028(9) 0.0215(9)
O4 0.1261(17) 0.0515(11) 0.0827(12) 0.0016(10) 0.0070(11) 0.0284(9)
N1 0.0590(11) 0.0368(10) 0.0633(12) -0.0019(8) 0.0029(9) -0.0075(9)
N2 0.0475(10) 0.0353(9) 0.0395(9) 0.0044(7) 0.0038(7) 0.0004(7)
N3 0.0558(11) 0.0538(12) 0.0544(11) 0.0097(9) 0.0121(9) 0.0178(9)
N4 0.0442(9) 0.0350(9) 0.0396(9) -0.0033(7) -0.0021(7) 0.0040(7)
C1 0.0491(11) 0.0400(11) 0.0317(9) -0.0016(8) 0.0002(8) -0.0022(7)
C2 0.0455(11) 0.0402(11) 0.0380(10) 0.0005(8) 0.0019(8) 0.0049(8)
C3 0.0381(10) 0.0339(10) 0.0463(11) -0.0009(7) 0.0047(8) -0.0031(8)
C4 0.0525(12) 0.0453(11) 0.0341(10) -0.0021(9) -0.0003(8) -0.0069(8)
C5 0.0477(11) 0.0428(11) 0.0337(9) 0.0026(8) 0.0001(8) 0.0035(8)
C6 0.0331(9) 0.0339(9) 0.0381(10) 0.0019(7) 0.0026(7) -0.0008(7)
C7 0.0611(14) 0.0381(12) 0.0789(16) -0.0080(10) -0.0066(12) -0.0052(10)
C8 0.0414(10) 0.0345(10) 0.0400(10) -0.0010(8) 0.0009(8) -0.0033(8)
C9 0.0399(10) 0.0312(10) 0.0526(12) 0.0011(7) 0.0065(8) 0.0024(8)
C10 0.0398(10) 0.0397(11) 0.0416(10) 0.0034(8) 0.0067(8) 0.0108(8)
C11 0.0588(13) 0.0462(12) 0.0364(10) 0.0007(9) -0.0010(9) 0.0004(8)
C12 0.0534(12) 0.0314(10) 0.0408(10) -0.0031(8) -0.0028(8) -0.0024(8)
C13 0.0332(9) 0.0340(9) 0.0366(9) -0.0004(7) 0.0015(7) 0.0048(7)
C14 0.0711(15) 0.0500(13) 0.0483(12) -0.0070(10) 0.0177(10) 0.0066(10)
Cl1 0.0642(4) 0.0381(3) 0.0568(3) -0.0017(2) 0.0129(2) 0.0025(2)
Cl2 0.0535(3) 0.0514(3) 0.0381(3) -0.0033(2) -0.0030(2) -0.0018(2)

loop_
_atom_type_symbol
_atom_type_description
_atom_type_scat_dispersion_real
_atom_type_scat_dispersion_imag
_atom_type_scat_source
C C 0.0033 0.0016 'International Tables Vol C Tables 4.2.6.8 and 6.1.1.4'
H H 0.0000 0.0000 'International Tables Vol C Tables 4.2.6.8 and 6.1.1.4'
N N 0.0061 0.0033 'International Tables Vol C Tables 4.2.6.8 and 6.1.1.4'
O O 0.0106 0.0060 'International Tables Vol C Tables 4.2.6.8 and 6.1.1.4'
Cl Cl 0.1484 0.1585 'International Tables Vol C Tables 4.2.6.8 and 6.1.1.4'

loop_
_geom_angle_atom_site_label_1
_geom_angle_atom_site_label_2
_geom_angle_atom_site_label_3
_geom_angle
O1 N1 O2 123.02(19)
O1 N1 C3 119.47(17)
O2 N1 C3 117.52(18)
C6 N2 C7 114.80(14)
C6 N2 H2A 110.9(14)
C7 N2 H2A 109.6(14)
C6 N2 H2B 107.1(16)
C7 N2 H2B 112.7(16)
H2A N2 H2B 101(2)
O4 N3 O3 123.90(19)
O4 N3 C10 117.86(18)
O3 N3 C10 118.23(19)
C13 N4 C14 113.82(15)
C13 N4 H4A 107.0(14)
C14 N4 H4A 111.5(14)
C13 N4 H4B 107.5(14)
C14 N4 H4B 111.6(15)
H4A N4 H4B 104.9(19)
C2 C1 C6 119.82(16)
C2 C1 H1 120.1
C6 C1 H1 120.1
C3 C2 C1 118.37(16)
C3 C2 H2 120.8
C1 C2 H2 120.8
C2 C3 C4 122.68(17)
C2 C3 N1 118.04(16)
C4 C3 N1 119.23(16)
C5 C4 C3 118.36(16)
C5 C4 H4 120.8
C3 C4 H4 120.8
C4 C5 C6 119.64(16)
C4 C5 H5 120.2
C6 C5 H5 120.2
C5 C6 C1 121.13(16)
C5 C6 N2 119.60(15)
C1 C6 N2 119.23(15)
N2 C7 H7A 109.5
N2 C7 H7B 109.5
H7A C7 H7B 109.5
N2 C7 H7C 109.5
H7A C7 H7C 109.5
H7B C7 H7C 109.5
C9 C8 C13 119.26(16)
C9 C8 H8 120.4
C13 C8 H8 120.4
C10 C9 C8 118.03(17)
C10 C9 H9 121.0
C8 C9 H9 121.0
C11 C10 C9 123.10(17)
C11 C10 N3 118.39(17)
C9 C10 N3 118.50(17)
C10 C11 C12 118.52(17)
C10 C11 H11 120.7
C12 C11 H11 120.7
C13 C12 C11 119.01(17)
C13 C12 H12 120.5
C11 C12 H12 120.5
C12 C13 C8 122.08(16)
C12 C13 N4 118.90(16)
C8 C13 N4 119.02(15)
N4 C14 H14A 109.5
N4 C14 H14B 109.5
H14A C14 H14B 109.5
N4 C14 H14C 109.5
H14A C14 H14C 109.5
H14B C14 H14C 109.5

loop_
_geom_bond_atom_site_label_1
_geom_bond_atom_site_label_2
_geom_bond_distance
O1 N1 1.190(2)
O2 N1 1.191(2)
O3 N3 1.220(2)
O4 N3 1.218(2)
N1 C3 1.477(2)
N2 C6 1.459(2)
N2 C7 1.497(3)
N2 H2A 0.901(9)
N2 H2B 0.891(10)
N3 C10 1.475(2)
N4 C13 1.462(2)
N4 C14 1.496(3)
N4 H4A 0.898(10)
N4 H4B 0.885(10)
C1 C2 1.376(3)
C1 C6 1.380(2)
C1 H1 0.9300
C2 C3 1.374(2)
C2 H2 0.9300
C3 C4 1.380(3)
C4 C5 1.378(3)
C4 H4 0.9300
C5 C6 1.379(2)
C5 H5 0.9300
C7 H7A 0.9600
C7 H7B 0.9600
C7 H7C 0.9600
C8 C9 1.382(2)
C8 C13 1.382(2)
C8 H8 0.9300
C9 C10 1.379(3)
C9 H9 0.9300
C10 C11 1.372(3)
C11 C12 1.385(3)
C11 H11 0.9300
C12 C13 1.372(2)
C12 H12 0.9300
C14 H14A 0.9600
C14 H14B 0.9600
C14 H14C 0.9600

loop_
_geom_hbond_atom_site_label_D
_geom_hbond_atom_site_label_H
_geom_hbond_atom_site_label_A
_geom_hbond_site_symmetry_A
_geom_hbond_distance_DH
_geom_hbond_distance_HA
_geom_hbond_distance_DA
_geom_hbond_angle_DHA
N2 H2A Cl2 2_646 0.901(9) 2.179(10) 3.0702(17) 170.3(19)
N2 H2B Cl1 2_646 0.891(10) 2.162(10) 3.0482(19) 173(2)
N4 H4A Cl2 3_566 0.898(10) 2.151(11) 3.0361(18) 168(2)
N4 H4B Cl1 . 0.885(10) 2.259(12) 3.1157(18) 163(2)

loop_
_geom_torsion_atom_site_label_1
_geom_torsion_atom_site_label_2
_geom_torsion_atom_site_label_3
_geom_torsion_atom_site_label_4
_geom_torsion
C6 C1 C2 C3 0.4(3)
C1 C2 C3 C4 -0.1(3)
C1 C2 C3 N1 177.47(17)
O1 N1 C3 C2 6.2(3)
O2 N1 C3 C2 -174.3(2)
O1 N1 C3 C4 -176.2(2)
O2 N1 C3 C4 3.3(3)
C2 C3 C4 C5 -0.3(3)
N1 C3 C4 C5 -177.77(17)
C3 C4 C5 C6 0.3(3)
C4 C5 C6 C1 0.0(3)
C4 C5 C6 N2 177.53(17)
C2 C1 C6 C5 -0.4(3)
C2 C1 C6 N2 -177.88(17)
C7 N2 C6 C5 118.4(2)
C7 N2 C6 C1 -64.1(2)
C13 C8 C9 C10 -0.1(3)
C8 C9 C10 C11 0.7(3)
C8 C9 C10 N3 -179.08(16)
O4 N3 C10 C11 168.9(2)
O3 N3 C10 C11 -12.1(3)
O4 N3 C10 C9 -11.3(3)
O3 N3 C10 C9 167.65(18)
C9 C10 C11 C12 -0.5(3)
N3 C10 C11 C12 179.22(17)
C10 C11 C12 C13 -0.1(3)
C11 C12 C13 C8 0.6(3)
C11 C12 C13 N4 -179.17(17)
C9 C8 C13 C12 -0.5(3)
C9 C8 C13 N4 179.30(16)
C14 N4 C13 C12 111.3(2)
C14 N4 C13 C8 -68.5(2)
